data_4511120
loop_
_publ_author_name
'Zhang, Lai-Ping'
'Ma, Jian-Fang'
'Yang, Jin'
'Liu, Ying-Ying'
'Wei, Guo-Hua'

_publ_section_title
;
 1D, 2D, and 3D Metal&#x2212;Organic Frameworks Based on Bis(imidazole)
 Ligands and Polycarboxylates: Syntheses, Structures, and Photoluminescent
 Properties
;
_journal_issue 11
_journal_name_full 'Crystal Growth &amp; Design'
_journal_page_first 4660
_journal_paper_doi 10.1021/cg900460k
_journal_volume 9
_journal_year 2009
_chemical_formula_moiety 'C15 H19 Co N4 O4'
_chemical_formula_sum 'C15 H19 Co N4 O4'
_chemical_formula_weight 378.27
_chemical_name_systematic
;
 ?
;
_space_group_IT_number 14
_symmetry_cell_setting monoclinic
_symmetry_space_group_name_Hall '-P 2ybc'
_symmetry_space_group_name_H-M 'P 1 21/c 1'
_atom_sites_solution_hydrogens geom
_atom_sites_solution_primary direct
_atom_sites_solution_secondary difmap
_audit_creation_method SHELXL-97
_cell_angle_alpha 90.00
_cell_angle_beta 114.112(13)
_cell_angle_gamma 90.00
_cell_formula_units_Z 4
_cell_length_a 11.908(5)
_cell_length_b 10.756(3)
_cell_length_c 14.131(5)
_cell_measurement_reflns_used 3756
_cell_measurement_temperature 293(2)
_cell_measurement_theta_max 27.5
_cell_measurement_theta_min 3.2
_cell_volume 1652.0(10)
_computing_cell_refinement PROCESS-AUTO
_computing_data_collection PROCESS-AUTO
_computing_data_reduction PROCESS-AUTO
_computing_structure_refinement 'SHELXL-97 (Sheldrick, 1997)'
_computing_structure_solution 'SHELXS-97 (Sheldrick, 1997)'
_diffrn_ambient_temperature 293(2)
_diffrn_detector_area_resol_mean 10.0
_diffrn_measured_fraction_theta_full 0.998
_diffrn_measured_fraction_theta_max 0.995
_diffrn_measurement_device_type 'Rigaku RAXIS-RAPID'
_diffrn_measurement_method '\w scan'
_diffrn_radiation_monochromator graphite
_diffrn_radiation_source 'fine-focus sealed tube'
_diffrn_radiation_type MoK\a
_diffrn_radiation_wavelength 0.71073
_diffrn_reflns_av_R_equivalents 0.0582
_diffrn_reflns_av_sigmaI/netI 0.0496
_diffrn_reflns_limit_h_max 15
_diffrn_reflns_limit_h_min -15
_diffrn_reflns_limit_k_max 13
_diffrn_reflns_limit_k_min -13
_diffrn_reflns_limit_l_max 18
_diffrn_reflns_limit_l_min -18
_diffrn_reflns_number 15668
_diffrn_reflns_theta_full 25.00
_diffrn_reflns_theta_max 27.45
_diffrn_reflns_theta_min 3.16
_exptl_absorpt_coefficient_mu 1.066
_exptl_absorpt_correction_T_max 0.845
_exptl_absorpt_correction_T_min 0.824
_exptl_absorpt_correction_type multi-scan
_exptl_absorpt_process_details
;
 Higashi,T (1995) Program for absorption correction. 
Rigaku Corporation, Tokyo, Japan.
;
_exptl_crystal_colour purple
_exptl_crystal_density_diffrn 1.521
_exptl_crystal_density_method 'not measured'
_exptl_crystal_description block
_exptl_crystal_F_000 784
_exptl_crystal_size_max 0.186
_exptl_crystal_size_mid 0.180
_exptl_crystal_size_min 0.163
_refine_diff_density_max 0.441
_refine_diff_density_min -0.386
_refine_diff_density_rms 0.067
_refine_ls_extinction_method none
_refine_ls_goodness_of_fit_ref 1.049
_refine_ls_hydrogen_treatment constr
_refine_ls_matrix_type full
_refine_ls_number_parameters 217
_refine_ls_number_reflns 3756
_refine_ls_number_restraints 0
_refine_ls_restrained_S_all 1.049
_refine_ls_R_factor_all 0.0679
_refine_ls_R_factor_gt 0.0440
_refine_ls_shift/su_max 0.000
_refine_ls_shift/su_mean 0.000
_refine_ls_structure_factor_coef Fsqd
_refine_ls_weighting_details 'calc w=1/[\s^2^(Fo^2^)+(0.0397P)^2^+0.9440P] where P=(Fo^2^+2Fc^2^)/3'
_refine_ls_weighting_scheme calc
_refine_ls_wR_factor_gt 0.0915
_refine_ls_wR_factor_ref 0.1005
_reflns_number_gt 2768
_reflns_number_total 3756
_reflns_threshold_expression >2sigma(I)
_cod_data_source_file cg900460k_si_002.cif
_cod_data_source_block Compound-5
_cod_original_cell_volume 1651.9(10)
_cod_original_sg_symbol_Hall '-P 2ybc  '
_cod_original_sg_symbol_H-M 'P 21/c '
_cod_database_code 4511120

loop_
_symmetry_equiv_pos_as_xyz
'x, y, z'
'-x, y+1/2, -z+1/2'
'-x, -y, -z'
'x, -y-1/2, z-1/2'

loop_
_atom_site_label
_atom_site_type_symbol
_atom_site_fract_x
_atom_site_fract_y
_atom_site_fract_z
_atom_site_U_iso_or_equiv
_atom_site_adp_type
_atom_site_occupancy
_atom_site_symmetry_multiplicity
_atom_site_calc_flag
_atom_site_refinement_flags
Co1 Co 0.21410(3) 0.20746(3) 0.28969(3) 0.02925(12) Uani 1 1 d .
C1 C 0.4121(3) 0.2473(3) 0.2145(2) 0.0340(6) Uani 1 1 d .
H1 H 0.3738 0.1943 0.1585 0.041 Uiso 1 1 calc R
C2 C 0.4580(3) 0.3482(3) 0.3568(2) 0.0406(7) Uani 1 1 d .
H2 H 0.4560 0.3779 0.4180 0.049 Uiso 1 1 calc R
C3 C 0.5406(3) 0.3819(3) 0.3188(2) 0.0437(7) Uani 1 1 d .
H3 H 0.6053 0.4377 0.3485 0.052 Uiso 1 1 calc R
C4 C 0.5723(3) 0.3271(3) 0.1566(3) 0.0497(8) Uani 1 1 d .
H4A H 0.6385 0.3873 0.1843 0.060 Uiso 1 1 calc R
H4B H 0.5138 0.3584 0.0904 0.060 Uiso 1 1 calc R
C5 C 0.6241(3) 0.2074(3) 0.1387(2) 0.0553(9) Uani 1 1 d .
H5A H 0.6417 0.2171 0.0779 0.066 Uiso 1 1 calc R
H5B H 0.5612 0.1440 0.1229 0.066 Uiso 1 1 calc R
C6 C 0.7384(4) 0.1611(4) 0.2259(3) 0.0578(9) Uani 1 1 d .
H6A H 0.7998 0.2264 0.2439 0.069 Uiso 1 1 calc R
H6B H 0.7696 0.0913 0.2005 0.069 Uiso 1 1 calc R
C7 C 0.7272(3) 0.1208(3) 0.3238(2) 0.0508(8) Uani 1 1 d .
H7A H 0.6540 0.0701 0.3062 0.061 Uiso 1 1 calc R
H7B H 0.7187 0.1935 0.3610 0.061 Uiso 1 1 calc R
C8 C 0.8387(3) 0.0474(3) 0.3922(3) 0.0530(9) Uani 1 1 d .
H8A H 0.8399 -0.0310 0.3586 0.064 Uiso 1 1 calc R
H8B H 0.9123 0.0932 0.4003 0.064 Uiso 1 1 calc R
C9 C 0.8002(3) -0.0803(3) 0.5252(2) 0.0416(7) Uani 1 1 d .
H9 H 0.7676 -0.1490 0.4830 0.050 Uiso 1 1 calc R
C10 C 0.8640(3) 0.0440(3) 0.6545(2) 0.0423(7) Uani 1 1 d .
H10 H 0.8837 0.0769 0.7202 0.051 Uiso 1 1 calc R
C11 C 0.8818(3) 0.1018(3) 0.5783(3) 0.0486(8) Uani 1 1 d .
H11 H 0.9153 0.1805 0.5809 0.058 Uiso 1 1 calc R
C12 C 0.1926(3) 0.3977(3) 0.4169(2) 0.0313(6) Uani 1 1 d .
C13 C 0.1260(2) 0.5017(2) 0.4436(2) 0.0302(6) Uani 1 1 d .
H13A H 0.0741 0.5453 0.3808 0.036 Uiso 1 1 calc R
H13B H 0.1853 0.5605 0.4890 0.036 Uiso 1 1 calc R
C14 C 0.0465(2) 0.4510(2) 0.49730(18) 0.0247(5) Uani 1 1 d .
H14 H 0.0003 0.3790 0.4580 0.030 Uiso 1 1 calc R
C15 C 0.1280(2) 0.4086(2) 0.60785(19) 0.0282(6) Uani 1 1 d .
N1 N 0.3767(2) 0.2631(2) 0.29116(17) 0.0341(5) Uani 1 1 d .
N2 N 0.5104(2) 0.3177(2) 0.22808(18) 0.0376(6) Uani 1 1 d .
N3 N 0.8407(2) 0.0224(2) 0.49521(19) 0.0405(6) Uani 1 1 d .
N4 N 0.8124(2) -0.0715(2) 0.62214(17) 0.0365(5) Uani 1 1 d .
O1 O 0.1403(2) 0.35508(19) 0.32470(16) 0.0436(5) Uani 1 1 d .
O2 O 0.2895(2) 0.3557(2) 0.48227(16) 0.0468(5) Uani 1 1 d .
O3 O 0.10305(19) 0.30424(18) 0.63689(15) 0.0396(5) Uani 1 1 d .
O4 O 0.21096(19) 0.4759(2) 0.66608(14) 0.0421(5) Uani 1 1 d .

loop_
_atom_site_aniso_label
_atom_site_aniso_U_11
_atom_site_aniso_U_22
_atom_site_aniso_U_33
_atom_site_aniso_U_23
_atom_site_aniso_U_13
_atom_site_aniso_U_12
Co1 0.0265(2) 0.0346(2) 0.02788(19) -0.00071(17) 0.01233(14) 0.00017(16)
C1 0.0262(14) 0.0414(14) 0.0330(14) -0.0014(12) 0.0107(12) -0.0040(12)
C2 0.0312(16) 0.0497(17) 0.0375(15) -0.0102(14) 0.0105(13) -0.0029(13)
C3 0.0326(17) 0.0460(17) 0.0461(17) -0.0047(15) 0.0094(14) -0.0088(13)
C4 0.0406(19) 0.064(2) 0.0535(19) 0.0176(17) 0.0282(16) 0.0029(15)
C5 0.060(2) 0.073(2) 0.0412(17) 0.0025(18) 0.0293(17) -0.0018(19)
C6 0.063(2) 0.067(2) 0.058(2) 0.0123(19) 0.0398(19) 0.0101(19)
C7 0.049(2) 0.064(2) 0.0436(17) 0.0026(16) 0.0235(16) 0.0028(16)
C8 0.055(2) 0.060(2) 0.0534(19) 0.0128(17) 0.0324(17) 0.0105(17)
C9 0.052(2) 0.0354(15) 0.0375(15) 0.0012(14) 0.0183(14) -0.0044(14)
C10 0.0503(19) 0.0364(15) 0.0417(16) -0.0056(14) 0.0204(15) -0.0051(14)
C11 0.054(2) 0.0363(16) 0.0543(19) 0.0005(16) 0.0212(16) -0.0091(14)
C12 0.0350(16) 0.0367(15) 0.0299(14) 0.0012(12) 0.0211(12) 0.0000(12)
C13 0.0332(15) 0.0321(14) 0.0319(13) 0.0037(12) 0.0199(12) 0.0009(11)
C14 0.0263(13) 0.0265(12) 0.0246(12) -0.0010(10) 0.0137(10) -0.0019(10)
C15 0.0257(14) 0.0360(14) 0.0272(13) 0.0033(12) 0.0151(11) 0.0057(11)
N1 0.0267(12) 0.0408(13) 0.0335(12) -0.0026(10) 0.0110(10) -0.0028(10)
N2 0.0300(13) 0.0450(14) 0.0382(13) 0.0046(11) 0.0143(10) -0.0017(10)
N3 0.0446(15) 0.0388(13) 0.0405(13) 0.0055(11) 0.0200(12) -0.0010(11)
N4 0.0406(14) 0.0375(13) 0.0323(12) -0.0019(11) 0.0159(11) -0.0050(11)
O1 0.0474(13) 0.0477(12) 0.0379(11) -0.0084(10) 0.0198(10) 0.0070(10)
O2 0.0446(13) 0.0565(13) 0.0424(12) 0.0113(11) 0.0209(11) 0.0195(11)
O3 0.0386(12) 0.0420(11) 0.0372(10) 0.0155(9) 0.0146(9) 0.0023(9)
O4 0.0348(12) 0.0573(13) 0.0298(10) -0.0041(10) 0.0087(9) -0.0066(10)

loop_
_atom_type_symbol
_atom_type_description
_atom_type_scat_dispersion_real
_atom_type_scat_dispersion_imag
_atom_type_scat_source
C C 0.0033 0.0016 'International Tables Vol C Tables 4.2.6.8 and 6.1.1.4'
H H 0.0000 0.0000 'International Tables Vol C Tables 4.2.6.8 and 6.1.1.4'
N N 0.0061 0.0033 'International Tables Vol C Tables 4.2.6.8 and 6.1.1.4'
O O 0.0106 0.0060 'International Tables Vol C Tables 4.2.6.8 and 6.1.1.4'
Co Co 0.3494 0.9721 'International Tables Vol C Tables 4.2.6.8 and 6.1.1.4'

loop_
_geom_angle_atom_site_label_1
_geom_angle_atom_site_label_2
_geom_angle_atom_site_label_3
_geom_angle
_geom_angle_site_symmetry_1
_geom_angle_site_symmetry_3
O1 Co1 N1 106.41(10) . .
O1 Co1 O3 98.85(8) . 4_565
N1 Co1 O3 103.62(9) . 4_565
O1 Co1 N4 103.26(10) . 3_656
N1 Co1 N4 126.64(10) . 3_656
O3 Co1 N4 114.39(9) 4_565 3_656
N1 C1 N2 111.2(2) . .
N1 C1 H1 124.4 . .
N2 C1 H1 124.4 . .
C3 C2 N1 109.6(3) . .
C3 C2 H2 125.2 . .
N1 C2 H2 125.2 . .
C2 C3 N2 106.4(3) . .
C2 C3 H3 126.8 . .
N2 C3 H3 126.8 . .
N2 C4 C5 114.4(3) . .
N2 C4 H4A 108.7 . .
C5 C4 H4A 108.7 . .
N2 C4 H4B 108.7 . .
C5 C4 H4B 108.7 . .
H4A C4 H4B 107.6 . .
C4 C5 C6 116.5(3) . .
C4 C5 H5A 108.2 . .
C6 C5 H5A 108.2 . .
C4 C5 H5B 108.2 . .
C6 C5 H5B 108.2 . .
H5A C5 H5B 107.3 . .
C5 C6 C7 117.3(3) . .
C5 C6 H6A 108.0 . .
C7 C6 H6A 108.0 . .
C5 C6 H6B 108.0 . .
C7 C6 H6B 108.0 . .
H6A C6 H6B 107.2 . .
C6 C7 C8 110.7(3) . .
C6 C7 H7A 109.5 . .
C8 C7 H7A 109.5 . .
C6 C7 H7B 109.5 . .
C8 C7 H7B 109.5 . .
H7A C7 H7B 108.1 . .
N3 C8 C7 112.6(3) . .
N3 C8 H8A 109.1 . .
C7 C8 H8A 109.1 . .
N3 C8 H8B 109.1 . .
C7 C8 H8B 109.1 . .
H8A C8 H8B 107.8 . .
N4 C9 N3 111.6(3) . .
N4 C9 H9 124.2 . .
N3 C9 H9 124.2 . .
C11 C10 N4 110.4(3) . .
C11 C10 H10 124.8 . .
N4 C10 H10 124.8 . .
C10 C11 N3 106.4(3) . .
C10 C11 H11 126.8 . .
N3 C11 H11 126.8 . .
O2 C12 O1 123.4(2) . .
O2 C12 C13 120.8(2) . .
O1 C12 C13 115.7(2) . .
C12 C13 C14 110.7(2) . .
C12 C13 H13A 109.5 . .
C14 C13 H13A 109.5 . .
C12 C13 H13B 109.5 . .
C14 C13 H13B 109.5 . .
H13A C13 H13B 108.1 . .
C15 C14 C13 110.4(2) . .
C15 C14 C14 108.6(2) . 3_566
C13 C14 C14 112.2(2) . 3_566
C15 C14 H14 108.5 . .
C13 C14 H14 108.5 . .
C14 C14 H14 108.5 3_566 .
O4 C15 O3 122.2(2) . .
O4 C15 C14 120.5(2) . .
O3 C15 C14 117.2(2) . .
C1 N1 C2 105.4(2) . .
C1 N1 Co1 125.33(19) . .
C2 N1 Co1 127.58(19) . .
C1 N2 C3 107.4(2) . .
C1 N2 C4 126.2(3) . .
C3 N2 C4 126.4(3) . .
C9 N3 C11 106.9(2) . .
C9 N3 C8 126.9(3) . .
C11 N3 C8 126.1(3) . .
C9 N4 C10 104.7(2) . .
C9 N4 Co1 127.4(2) . 3_656
C10 N4 Co1 127.35(19) . 3_656
C12 O1 Co1 117.58(18) . .
C15 O3 Co1 105.21(17) . 4_566

loop_
_geom_bond_atom_site_label_1
_geom_bond_atom_site_label_2
_geom_bond_distance
_geom_bond_site_symmetry_2
Co1 O1 1.973(2) .
Co1 N1 2.019(2) .
Co1 O3 2.023(2) 4_565
Co1 N4 2.028(2) 3_656
C1 N1 1.324(3) .
C1 N2 1.340(4) .
C1 H1 0.9300 .
C2 C3 1.349(4) .
C2 N1 1.379(4) .
C2 H2 0.9300 .
C3 N2 1.369(4) .
C3 H3 0.9300 .
C4 N2 1.477(4) .
C4 C5 1.493(5) .
C4 H4A 0.9700 .
C4 H4B 0.9700 .
C5 C6 1.500(5) .
C5 H5A 0.9700 .
C5 H5B 0.9700 .
C6 C7 1.507(4) .
C6 H6A 0.9700 .
C6 H6B 0.9700 .
C7 C8 1.507(5) .
C7 H7A 0.9700 .
C7 H7B 0.9700 .
C8 N3 1.471(4) .
C8 H8A 0.9700 .
C8 H8B 0.9700 .
C9 N4 1.321(4) .
C9 N3 1.341(4) .
C9 H9 0.9300 .
C10 C11 1.333(4) .
C10 N4 1.378(4) .
C10 H10 0.9300 .
C11 N3 1.370(4) .
C11 H11 0.9300 .
C12 O2 1.231(3) .
C12 O1 1.278(3) .
C12 C13 1.506(4) .
C13 C14 1.535(3) .
C13 H13A 0.9700 .
C13 H13B 0.9700 .
C14 C15 1.533(3) .
C14 C14 1.554(5) 3_566
C14 H14 0.9800 .
C15 O4 1.230(3) .
C15 O3 1.271(3) .
N4 Co1 2.028(2) 3_656
O3 Co1 2.023(2) 4_566

loop_
_geom_torsion_atom_site_label_1
_geom_torsion_atom_site_label_2
_geom_torsion_atom_site_label_3
_geom_torsion_atom_site_label_4
_geom_torsion
_geom_torsion_site_symmetry_1
_geom_torsion_site_symmetry_4
N1 C2 C3 N2 0.3(4) . .
N2 C4 C5 C6 -73.6(4) . .
C4 C5 C6 C7 67.1(5) . .
C5 C6 C7 C8 165.5(3) . .
C6 C7 C8 N3 171.3(3) . .
N4 C10 C11 N3 0.1(4) . .
O2 C12 C13 C14 -82.5(3) . .
O1 C12 C13 C14 95.5(3) . .
C12 C13 C14 C15 72.2(3) . .
C12 C13 C14 C14 -166.5(3) . 3_566
C13 C14 C15 O4 47.7(3) . .
C14 C14 C15 O4 -75.8(3) 3_566 .
C13 C14 C15 O3 -134.8(2) . .
C14 C14 C15 O3 101.8(3) 3_566 .
N2 C1 N1 C2 -0.2(3) . .
N2 C1 N1 Co1 165.86(18) . .
C3 C2 N1 C1 -0.1(3) . .
C3 C2 N1 Co1 -165.7(2) . .
O1 Co1 N1 C1 -126.7(2) . .
O3 Co1 N1 C1 -23.1(3) 4_565 .
N4 Co1 N1 C1 112.1(2) 3_656 .
O1 Co1 N1 C2 36.2(3) . .
O3 Co1 N1 C2 139.9(2) 4_565 .
N4 Co1 N1 C2 -84.9(3) 3_656 .
N1 C1 N2 C3 0.4(3) . .
N1 C1 N2 C4 -177.9(3) . .
C2 C3 N2 C1 -0.4(3) . .
C2 C3 N2 C4 177.9(3) . .
C5 C4 N2 C1 -60.8(4) . .
C5 C4 N2 C3 121.2(3) . .
N4 C9 N3 C11 0.2(4) . .
N4 C9 N3 C8 -178.2(3) . .
C10 C11 N3 C9 -0.1(4) . .
C10 C11 N3 C8 178.3(3) . .
C7 C8 N3 C9 95.2(4) . .
C7 C8 N3 C11 -82.9(4) . .
N3 C9 N4 C10 -0.1(4) . .
N3 C9 N4 Co1 -171.6(2) . 3_656
C11 C10 N4 C9 0.0(4) . .
C11 C10 N4 Co1 171.5(2) . 3_656
O2 C12 O1 Co1 4.2(4) . .
C13 C12 O1 Co1 -173.76(17) . .
N1 Co1 O1 C12 -68.4(2) . .
O3 Co1 O1 C12 -175.5(2) 4_565 .
N4 Co1 O1 C12 66.8(2) 3_656 .
O4 C15 O3 Co1 4.7(3) . 4_566
C14 C15 O3 Co1 -172.81(16) . 4_566
